data_7031862
loop_
_publ_author_name
'Li, Xi-Li'
'Kang, Jia-Long'
'Zhang, Xue-Li'
'Xiao, Hong-Ping'
'Wang, Ai-Ling'
'Zhou, Liming'
'Fang, Shao-Ming'
'Liu, Cai-Ming'

_publ_section_title
;
 Anion-controlled self-assembly of two NLO-active dinuclear and molecular
 square Cu(ii) enantiomeric pairs: from antiferromagnetic to ferromagnetic
 coupling.
;
_journal_issue 46
_journal_name_full 'Dalton transactions (Cambridge, England : 2003)'
_journal_page_first 17226
_journal_page_last 17229
_journal_paper_doi 10.1039/c4dt01671h
_journal_volume 43
_journal_year 2014
_chemical_absolute_configuration syn
_chemical_formula_moiety 'C28 H34 Cl4 Cu2 N4 O2'
_chemical_formula_sum 'C28 H34 Cl4 Cu2 N4 O2'
_chemical_formula_weight 727.47
_chemical_name_systematic
; 
 ? 
;
_space_group_IT_number 1
_symmetry_cell_setting triclinic
_symmetry_space_group_name_Hall 'P 1'
_symmetry_space_group_name_H-M 'P 1'
_atom_sites_solution_hydrogens geom
_atom_sites_solution_primary direct
_atom_sites_solution_secondary difmap
_audit_creation_method SHELXL-97
_cell_angle_alpha 90.775(3)
_cell_angle_beta 93.694(3)
_cell_angle_gamma 105.743(3)
_cell_formula_units_Z 1
_cell_length_a 5.7707(2)
_cell_length_b 7.0509(3)
_cell_length_c 19.2841(8)
_cell_measurement_reflns_used 5021
_cell_measurement_temperature 298(2)
_cell_measurement_theta_max 26.315
_cell_measurement_theta_min 2.997
_cell_volume 753.25(5)
_computing_cell_refinement SMART
_computing_data_collection 'SMART (Bruker, 2000)'
_computing_data_reduction 'SAINT (Bruker, 2000)'
_computing_molecular_graphics SHELXTL
_computing_publication_material SHELXTL
_computing_structure_refinement SHELXTL
_computing_structure_solution 'SHELXTL (Bruker, 2000)'
_diffrn_ambient_temperature 298(2)
_diffrn_measured_fraction_theta_full 0.999
_diffrn_measured_fraction_theta_max 0.999
_diffrn_measurement_device_type 'Bruker Smart Aepex CCD'
_diffrn_measurement_method 'phi and omega scans'
_diffrn_radiation_monochromator graphite
_diffrn_radiation_source 'fine-focus sealed tube'
_diffrn_radiation_type MoK\a
_diffrn_radiation_wavelength 0.71073
_diffrn_reflns_av_R_equivalents 0.0229
_diffrn_reflns_av_sigmaI/netI 0.0577
_diffrn_reflns_limit_h_max 7
_diffrn_reflns_limit_h_min -7
_diffrn_reflns_limit_k_max 8
_diffrn_reflns_limit_k_min -8
_diffrn_reflns_limit_l_max 23
_diffrn_reflns_limit_l_min -23
_diffrn_reflns_number 9180
_diffrn_reflns_theta_full 26.00
_diffrn_reflns_theta_max 26.00
_diffrn_reflns_theta_min 3.00
_exptl_absorpt_coefficient_mu 1.800
_exptl_absorpt_correction_T_max 0.6
_exptl_absorpt_correction_T_min 0.5
_exptl_absorpt_correction_type multi-scan
_exptl_absorpt_process_details 'SADABS; Bruker, 2000'
_exptl_crystal_colour green
_exptl_crystal_density_diffrn 1.604
_exptl_crystal_density_method 'not measured'
_exptl_crystal_description block
_exptl_crystal_F_000 372
_exptl_crystal_size_max 0.35
_exptl_crystal_size_mid 0.28
_exptl_crystal_size_min 0.25
_refine_diff_density_max 0.364
_refine_diff_density_min -0.307
_refine_diff_density_rms 0.051
_refine_ls_abs_structure_details 'Flack H D (1983), Acta Cryst. A39, 876-881'
_refine_ls_abs_structure_Flack 0.009(14)
_refine_ls_extinction_method none
_refine_ls_goodness_of_fit_ref 1.008
_refine_ls_hydrogen_treatment constr
_refine_ls_matrix_type full
_refine_ls_number_parameters 365
_refine_ls_number_reflns 5725
_refine_ls_number_restraints 718
_refine_ls_restrained_S_all 0.987
_refine_ls_R_factor_all 0.0440
_refine_ls_R_factor_gt 0.0278
_refine_ls_shift/su_max 0.002
_refine_ls_shift/su_mean 0.000
_refine_ls_structure_factor_coef Fsqd
_refine_ls_weighting_details 'calc w=1/[\s^2^(Fo^2^)+(0.0057P)^2^+0.0000P] where P=(Fo^2^+2Fc^2^)/3'
_refine_ls_weighting_scheme calc
_refine_ls_wR_factor_gt 0.0377
_refine_ls_wR_factor_ref 0.0387
_reflns_number_gt 4300
_reflns_number_total 5725
_reflns_threshold_expression >2sigma(I)
_cod_data_source_file c4dt01671h2.cif
_cod_data_source_block R-1
_cod_depositor_comments
;
The following automatic conversions were performed:

'_symmetry_cell_setting' value 'Triclinic' changed to 'triclinic'
according to
/usr/data/users/saulius/crontab/automatic-downloads/rss-feeds/RSC/lib/dictionaries/cif_core.dic
dictionary named 'cif_core.dic' version 2.4.2 from 2011-04-26.

Automatic conversion script
Id: cif_fix_values 2281 2013-09-26 08:29:07Z andrius 

 Adding full bibliography for 7031862--7031865.cif.

 Adding full bibliography for 7031862--7031865.cif.
;
_cod_database_code 7031862

loop_
_symmetry_equiv_pos_as_xyz
'x, y, z'

loop_
_atom_site_label
_atom_site_type_symbol
_atom_site_fract_x
_atom_site_fract_y
_atom_site_fract_z
_atom_site_U_iso_or_equiv
_atom_site_adp_type
_atom_site_occupancy
_atom_site_symmetry_multiplicity
_atom_site_calc_flag
_atom_site_refinement_flags
C1 C 0.1932(13) 1.0010(10) 0.7681(4) 0.0216(11) Uani 1 1 d U
C2 C 0.3747(14) 1.0863(10) 0.7250(4) 0.0243(11) Uani 1 1 d U
H2 H 0.5144 1.1771 0.7436 0.029 Uiso 1 1 calc R
C3 C 0.1517(14) 0.9047(10) 0.6315(4) 0.0219(11) Uani 1 1 d U
C4 C -0.0283(14) 0.8207(10) 0.6750(4) 0.0268(12) Uani 1 1 d U
H4 H -0.1658 0.7274 0.6564 0.032 Uiso 1 1 calc R
C5 C 0.2087(14) 1.0475(10) 0.8422(4) 0.0220(12) Uani 1 1 d U
C6 C 0.4111(14) 1.1718(10) 0.8784(4) 0.0261(12) Uani 1 1 d U
H6 H 0.5468 1.2333 0.8554 0.031 Uiso 1 1 calc R
C7 C 0.4066(13) 1.2020(9) 0.9490(4) 0.0269(11) Uani 1 1 d U
C8 C 0.1967(12) 1.1143(8) 0.9808(3) 0.0313(11) Uani 1 1 d U
C9 C -0.0020(13) 0.9872(8) 0.9413(3) 0.0321(11) Uani 1 1 d U
H9 H -0.1417 0.9270 0.9629 0.039 Uiso 1 1 calc R
C10 C 0.6137(12) 1.3262(9) 0.9956(3) 0.0338(12) Uani 1 1 d U
H10A H 0.7466 1.2664 0.9965 0.041 Uiso 1 1 calc R
H10B H 0.6685 1.4558 0.9764 0.041 Uiso 1 1 calc R
C11 C 0.5475(9) 1.3480(6) 1.0678(2) 0.0436(11) Uani 1 1 d U
H11 H 0.6746 1.4344 1.0990 0.052 Uiso 1 1 calc R
C12 C 0.1889(8) 1.1693(6) 1.0570(2) 0.0373(9) Uani 1 1 d U
H12 H 0.0348 1.1153 1.0777 0.045 Uiso 1 1 calc R
C13 C 0.2987(11) 1.3958(8) 1.0654(3) 0.0472(13) Uani 1 1 d U
H13A H 0.2649 1.4535 1.1082 0.057 Uiso 1 1 calc R
H13B H 0.2666 1.4690 1.0253 0.057 Uiso 1 1 calc R
C14 C 0.4149(8) 1.1462(7) 1.0987(2) 0.0430(9) Uani 1 1 d U
C15 C 0.4915(12) 0.9611(7) 1.0827(3) 0.0580(15) Uani 1 1 d U
H15A H 0.6350 0.9625 1.1111 0.087 Uiso 1 1 calc R
H15B H 0.5232 0.9570 1.0345 0.087 Uiso 1 1 calc R
H15C H 0.3646 0.8469 1.0924 0.087 Uiso 1 1 calc R
C16 C 0.3978(9) 1.1654(7) 1.1784(2) 0.0643(13) Uani 1 1 d U
H16A H 0.2682 1.0597 1.1928 0.096 Uiso 1 1 calc R
H16B H 0.3678 1.2893 1.1896 0.096 Uiso 1 1 calc R
H16C H 0.5469 1.1592 1.2021 0.096 Uiso 1 1 calc R
C17 C 0.1359(14) 0.8678(10) 0.5552(4) 0.0240(12) Uani 1 1 d U
C18 C -0.0622(14) 0.7473(10) 0.5188(4) 0.0280(12) Uani 1 1 d U
H18 H -0.1882 0.6706 0.5424 0.034 Uiso 1 1 calc R
C19 C -0.0748(14) 0.7397(9) 0.4466(4) 0.0300(11) Uani 1 1 d U
C20 C 0.1244(12) 0.8511(8) 0.4142(3) 0.0320(11) Uani 1 1 d U
C21 C 0.3138(12) 0.9615(9) 0.4531(3) 0.0322(11) Uani 1 1 d U
H21 H 0.4453 1.0338 0.4305 0.039 Uiso 1 1 calc R
C22 C -0.2999(12) 0.6236(9) 0.4035(3) 0.0349(12) Uani 1 1 d U
H22A H -0.4389 0.6657 0.4159 0.042 Uiso 1 1 calc R
H22B H -0.3305 0.4840 0.4119 0.042 Uiso 1 1 calc R
C23 C -0.2560(9) 0.6628(7) 0.3254(2) 0.0460(11) Uani 1 1 d U
H23 H -0.3931 0.5974 0.2929 0.055 Uiso 1 1 calc R
C24 C 0.0999(8) 0.8485(6) 0.3363(2) 0.0433(10) Uani 1 1 d U
H24 H 0.2384 0.9284 0.3133 0.052 Uiso 1 1 calc R
C25 C -0.1538(11) 0.8840(8) 0.3146(3) 0.0503(13) Uani 1 1 d U
H25A H -0.2056 0.9684 0.3468 0.060 Uiso 1 1 calc R
H25B H -0.1713 0.9232 0.2669 0.060 Uiso 1 1 calc R
C26 C -0.0111(8) 0.6325(7) 0.3067(2) 0.0466(10) Uani 1 1 d U
C27 C 0.0083(9) 0.6186(7) 0.2278(2) 0.0706(15) Uani 1 1 d U
H27A H 0.1750 0.6453 0.2182 0.106 Uiso 1 1 calc R
H27B H -0.0609 0.7133 0.2055 0.106 Uiso 1 1 calc R
H27C H -0.0772 0.4884 0.2106 0.106 Uiso 1 1 calc R
C28 C 0.0642(11) 0.4622(8) 0.3403(3) 0.0550(15) Uani 1 1 d U
H28A H -0.0586 0.3413 0.3294 0.083 Uiso 1 1 calc R
H28B H 0.0855 0.4845 0.3898 0.083 Uiso 1 1 calc R
H28C H 0.2134 0.4534 0.3230 0.083 Uiso 1 1 calc R
Cl1 Cl -0.5188(3) 0.7018(3) 0.89730(9) 0.0342(5) Uani 1 1 d .
Cl2 Cl -0.5435(3) 0.6047(3) 0.73291(10) 0.0365(5) Uani 1 1 d .
Cl3 Cl 0.8842(3) 1.3025(3) 0.66691(10) 0.0365(5) Uani 1 1 d .
Cl4 Cl 0.8515(3) 1.2240(3) 0.50063(10) 0.0377(5) Uani 1 1 d .
Cu1 Cu -0.25377(8) 0.75953(6) 0.81399(3) 0.0259(2) Uani 1 1 d .
Cu2 Cu 0.59243(8) 1.15806(7) 0.58542(3) 0.0263(2) Uani 1 1 d .
N1 N -0.0109(11) 0.8689(8) 0.7424(3) 0.0249(16) Uani 1 1 d .
N2 N 0.0089(11) 0.9531(8) 0.8740(3) 0.0267(15) Uani 1 1 d .
N3 N 0.3507(11) 1.0397(7) 0.6578(3) 0.0211(15) Uani 1 1 d .
N4 N 0.3266(11) 0.9749(8) 0.5230(3) 0.0256(15) Uani 1 1 d .
O1 O -0.0641(9) 0.4981(6) 0.8272(3) 0.0407(15) Uani 1 1 d .
O2 O 0.4070(8) 1.4157(7) 0.5753(2) 0.0412(15) Uani 1 1 d .
H2A H 0.4033 1.4899 0.5907 0.049 Uiso 1 1 d R
H2B H 0.2680 1.3990 0.5575 0.049 Uiso 1 1 d R
H1A H 0.0529 0.5644 0.8388 0.049 Uiso 1 1 d R
H1B H -0.0597 0.4777 0.7833 0.049 Uiso 1 1 d R

loop_
_atom_site_aniso_label
_atom_site_aniso_U_11
_atom_site_aniso_U_22
_atom_site_aniso_U_33
_atom_site_aniso_U_23
_atom_site_aniso_U_13
_atom_site_aniso_U_12
C1 0.023(2) 0.020(2) 0.023(2) 0.003(2) 0.0013(19) 0.0086(19)
C2 0.026(2) 0.023(2) 0.021(2) -0.002(2) -0.0009(19) 0.0030(19)
C3 0.026(2) 0.019(2) 0.021(2) -0.0020(19) 0.0031(18) 0.0067(19)
C4 0.026(2) 0.028(2) 0.022(2) 0.000(2) 0.0002(18) -0.001(2)
C5 0.025(2) 0.018(2) 0.024(2) 0.000(2) 0.006(2) 0.006(2)
C6 0.024(2) 0.025(2) 0.025(2) 0.002(2) 0.005(2) 0.000(2)
C7 0.026(2) 0.027(2) 0.026(2) 0.0008(18) 0.0016(19) 0.0035(18)
C8 0.035(2) 0.033(2) 0.024(2) -0.0037(18) 0.0030(18) 0.0053(19)
C9 0.030(2) 0.040(2) 0.024(2) -0.0040(19) 0.0093(19) 0.0033(19)
C10 0.034(2) 0.033(2) 0.030(2) -0.0026(19) -0.003(2) 0.0032(19)
C11 0.049(2) 0.042(2) 0.026(2) -0.0068(19) -0.0075(19) -0.007(2)
C12 0.037(2) 0.048(2) 0.0218(19) -0.0036(19) 0.0074(17) 0.0028(19)
C13 0.058(3) 0.049(3) 0.029(2) -0.012(2) 0.003(2) 0.007(2)
C14 0.044(2) 0.049(2) 0.0255(19) -0.0005(19) -0.0007(18) -0.004(2)
C15 0.058(3) 0.054(3) 0.057(3) 0.012(3) 0.002(3) 0.007(3)
C16 0.075(3) 0.081(3) 0.024(2) -0.002(2) 0.002(2) -0.002(3)
C17 0.028(2) 0.021(2) 0.021(2) -0.002(2) 0.000(2) 0.004(2)
C18 0.028(2) 0.028(2) 0.026(2) -0.001(2) 0.007(2) 0.003(2)
C19 0.032(2) 0.033(2) 0.023(2) -0.0058(19) -0.003(2) 0.0058(19)
C20 0.034(2) 0.035(2) 0.020(2) -0.0053(18) -0.0004(18) -0.0003(19)
C21 0.035(2) 0.040(2) 0.018(2) -0.0013(19) 0.0079(19) 0.003(2)
C22 0.030(2) 0.044(2) 0.027(2) -0.005(2) 0.0013(19) 0.0035(19)
C23 0.044(2) 0.061(3) 0.022(2) -0.007(2) -0.0064(18) -0.003(2)
C24 0.049(2) 0.048(2) 0.0225(19) -0.0030(19) 0.0060(18) -0.006(2)
C25 0.059(3) 0.053(3) 0.028(2) 0.007(2) -0.005(2) 0.000(2)
C26 0.048(2) 0.053(2) 0.026(2) -0.0071(19) 0.0052(18) -0.007(2)
C27 0.069(3) 0.093(4) 0.026(2) -0.018(3) 0.010(2) -0.019(3)
C28 0.052(3) 0.058(3) 0.051(3) -0.011(3) 0.008(2) 0.006(3)
Cl1 0.0278(12) 0.0422(11) 0.0297(12) 0.0004(9) 0.0069(10) 0.0033(10)
Cl2 0.0251(12) 0.0445(11) 0.0335(12) -0.0098(10) 0.0000(11) -0.0005(10)
Cl3 0.0237(12) 0.0462(11) 0.0350(12) -0.0094(10) -0.0010(11) 0.0031(11)
Cl4 0.0293(12) 0.0448(11) 0.0352(12) -0.0005(10) 0.0091(11) 0.0019(11)
Cu1 0.0232(6) 0.0277(5) 0.0235(5) -0.0023(4) 0.0030(5) 0.0013(5)
Cu2 0.0241(6) 0.0271(5) 0.0243(5) -0.0014(4) 0.0024(5) 0.0009(5)
N1 0.025(4) 0.026(3) 0.021(4) -0.003(3) -0.002(3) 0.005(3)
N2 0.027(4) 0.037(3) 0.012(3) -0.005(3) -0.006(3) 0.004(3)
N3 0.024(4) 0.021(3) 0.015(3) 0.003(3) 0.004(3) 0.000(3)
N4 0.021(4) 0.022(3) 0.030(4) -0.004(3) 0.012(3) -0.002(3)
O1 0.037(4) 0.043(3) 0.043(3) -0.002(3) 0.005(3) 0.011(3)
O2 0.030(3) 0.046(3) 0.043(3) -0.004(3) 0.002(3) 0.002(3)

loop_
_atom_type_symbol
_atom_type_description
_atom_type_scat_dispersion_real
_atom_type_scat_dispersion_imag
_atom_type_scat_source
C C 0.0033 0.0016 'International Tables Vol C Tables 4.2.6.8 and 6.1.1.4'
H H 0.0000 0.0000 'International Tables Vol C Tables 4.2.6.8 and 6.1.1.4'
N N 0.0061 0.0033 'International Tables Vol C Tables 4.2.6.8 and 6.1.1.4'
O O 0.0106 0.0060 'International Tables Vol C Tables 4.2.6.8 and 6.1.1.4'
Cl Cl 0.1484 0.1585 'International Tables Vol C Tables 4.2.6.8 and 6.1.1.4'
Cu Cu 0.3201 1.2651 'International Tables Vol C Tables 4.2.6.8 and 6.1.1.4'

loop_
_geom_angle_atom_site_label_1
_geom_angle_atom_site_label_2
_geom_angle_atom_site_label_3
_geom_angle
N1 C1 C2 120.8(7)
N1 C1 C5 116.0(7)
C2 C1 C5 123.1(7)
N3 C2 C1 120.7(7)
N3 C2 H2 119.7
C1 C2 H2 119.7
N3 C3 C4 119.4(6)
N3 C3 C17 115.6(7)
C4 C3 C17 124.8(7)
N1 C4 C3 122.3(8)
N1 C4 H4 118.9
C3 C4 H4 118.9
N2 C5 C6 122.4(6)
N2 C5 C1 113.5(7)
C6 C5 C1 124.1(7)
C7 C6 C5 118.9(8)
C7 C6 H6 120.6
C5 C6 H6 120.6
C6 C7 C8 118.7(7)
C6 C7 C10 125.1(7)
C8 C7 C10 116.3(6)
C7 C8 C9 119.7(6)
C7 C8 C12 117.1(6)
C9 C8 C12 123.1(6)
N2 C9 C8 120.8(7)
N2 C9 H9 119.6
C8 C9 H9 119.6
C11 C10 C7 112.8(6)
C11 C10 H10A 109.0
C7 C10 H10A 109.0
C11 C10 H10B 109.0
C7 C10 H10B 109.0
H10A C10 H10B 107.8
C10 C11 C13 108.9(4)
C10 C11 C14 112.6(4)
C13 C11 C14 86.4(4)
C10 C11 H11 115.2
C13 C11 H11 115.2
C14 C11 H11 115.2
C8 C12 C14 110.0(4)
C8 C12 C13 106.9(4)
C14 C12 C13 87.7(4)
C8 C12 H12 116.2
C14 C12 H12 116.2
C13 C12 H12 116.2
C12 C13 C11 85.2(3)
C12 C13 H13A 114.5
C11 C13 H13A 114.5
C12 C13 H13B 114.5
C11 C13 H13B 114.5
H13A C13 H13B 111.6
C15 C14 C12 116.4(4)
C15 C14 C16 108.9(4)
C12 C14 C16 112.4(4)
C15 C14 C11 120.4(4)
C12 C14 C11 85.5(3)
C16 C14 C11 111.6(4)
C14 C15 H15A 109.5
C14 C15 H15B 109.5
H15A C15 H15B 109.5
C14 C15 H15C 109.5
H15A C15 H15C 109.5
H15B C15 H15C 109.5
C14 C16 H16A 109.5
C14 C16 H16B 109.5
H16A C16 H16B 109.5
C14 C16 H16C 109.5
H16A C16 H16C 109.5
H16B C16 H16C 109.5
N4 C17 C18 121.8(6)
N4 C17 C3 114.4(7)
C18 C17 C3 123.6(8)
C17 C18 C19 120.0(8)
C17 C18 H18 120.0
C19 C18 H18 120.0
C18 C19 C20 117.4(7)
C18 C19 C22 122.2(7)
C20 C19 C22 120.4(6)
C21 C20 C19 119.3(6)
C21 C20 C24 124.4(6)
C19 C20 C24 116.1(6)
C20 C21 N4 124.2(7)
C20 C21 H21 117.9
N4 C21 H21 117.9
C19 C22 C23 107.8(5)
C19 C22 H22A 110.1
C23 C22 H22A 110.1
C19 C22 H22B 110.1
C23 C22 H22B 110.1
H22A C22 H22B 108.5
C25 C23 C26 88.7(4)
C25 C23 C22 110.5(4)
C26 C23 C22 111.6(4)
C25 C23 H23 114.5
C26 C23 H23 114.4
C22 C23 H23 114.4
C20 C24 C26 110.3(4)
C20 C24 C25 107.0(4)
C26 C24 C25 86.4(4)
C20 C24 H24 116.4
C26 C24 H24 116.4
C25 C24 H24 116.4
C23 C25 C24 85.3(3)
C23 C25 H25A 114.4
C24 C25 H25A 114.4
C23 C25 H25B 114.4
C24 C25 H25B 114.4
H25A C25 H25B 111.6
C28 C26 C27 108.9(4)
C28 C26 C23 117.0(4)
C27 C26 C23 112.4(4)
C28 C26 C24 120.1(4)
C27 C26 C24 111.6(4)
C23 C26 C24 85.3(3)
C26 C27 H27A 109.5
C26 C27 H27B 109.5
H27A C27 H27B 109.5
C26 C27 H27C 109.5
H27A C27 H27C 109.5
H27B C27 H27C 109.5
C26 C28 H28A 109.5
C26 C28 H28B 109.5
H28A C28 H28B 109.5
C26 C28 H28C 109.5
H28A C28 H28C 109.5
H28B C28 H28C 109.5
N2 Cu1 N1 79.0(2)
N2 Cu1 Cl2 167.01(16)
N1 Cu1 Cl2 93.41(18)
N2 Cu1 Cl1 94.37(18)
N1 Cu1 Cl1 168.65(15)
Cl2 Cu1 Cl1 91.29(8)
N2 Cu1 O1 93.44(18)
N1 Cu1 O1 86.84(18)
Cl2 Cu1 O1 96.68(14)
Cl1 Cu1 O1 102.88(13)
N4 Cu2 N3 79.8(2)
N4 Cu2 Cl3 167.82(16)
N3 Cu2 Cl3 93.11(18)
N4 Cu2 Cl4 93.45(18)
N3 Cu2 Cl4 168.48(15)
Cl3 Cu2 Cl4 91.87(8)
N4 Cu2 O2 91.97(18)
N3 Cu2 O2 87.74(18)
Cl3 Cu2 O2 97.65(13)
Cl4 Cu2 O2 101.88(13)
C4 N1 C1 117.4(7)
C4 N1 Cu1 127.7(6)
C1 N1 Cu1 114.9(5)
C9 N2 C5 119.4(7)
C9 N2 Cu1 124.2(6)
C5 N2 Cu1 116.4(5)
C2 N3 C3 119.4(7)
C2 N3 Cu2 126.2(6)
C3 N3 Cu2 114.4(5)
C21 N4 C17 117.3(6)
C21 N4 Cu2 126.6(5)
C17 N4 Cu2 115.8(5)
Cu1 O1 H1A 93.6
Cu1 O1 H1B 94.7
H1A O1 H1B 106.0
Cu2 O2 H2A 140.2
Cu2 O2 H2B 122.6
H2A O2 H2B 91.8

loop_
_geom_bond_atom_site_label_1
_geom_bond_atom_site_label_2
_geom_bond_distance
C1 N1 1.349(9)
C1 C2 1.390(10)
C1 C5 1.453(10)
C2 N3 1.322(9)
C2 H2 0.9300
C3 N3 1.342(9)
C3 C4 1.387(10)
C3 C17 1.484(10)
C4 N1 1.329(9)
C4 H4 0.9300
C5 N2 1.355(9)
C5 C6 1.394(10)
C6 C7 1.378(10)
C6 H6 0.9300
C7 C8 1.388(9)
C7 C10 1.508(9)
C8 C9 1.418(8)
C8 C12 1.521(7)
C9 N2 1.327(8)
C9 H9 0.9300
C10 C11 1.485(8)
C10 H10A 0.9700
C10 H10B 0.9700
C11 C13 1.560(7)
C11 C14 1.567(6)
C11 H11 0.9800
C12 C14 1.536(6)
C12 C13 1.552(7)
C12 H12 0.9800
C13 H13A 0.9700
C13 H13B 0.9700
C14 C15 1.521(6)
C14 C16 1.553(5)
C15 H15A 0.9600
C15 H15B 0.9600
C15 H15C 0.9600
C16 H16A 0.9600
C16 H16B 0.9600
C16 H16C 0.9600
C17 N4 1.348(9)
C17 C18 1.369(10)
C18 C19 1.389(9)
C18 H18 0.9300
C19 C20 1.395(9)
C19 C22 1.522(9)
C20 C21 1.334(8)
C20 C24 1.499(7)
C21 N4 1.346(8)
C21 H21 0.9300
C22 C23 1.559(8)
C22 H22A 0.9700
C22 H22B 0.9700
C23 C25 1.533(7)
C23 C26 1.549(6)
C23 H23 0.9800
C24 C26 1.567(6)
C24 C25 1.582(7)
C24 H24 0.9800
C25 H25A 0.9700
C25 H25B 0.9700
C26 C28 1.523(6)
C26 C27 1.535(5)
C27 H27A 0.9600
C27 H27B 0.9600
C27 H27C 0.9600
C28 H28A 0.9600
C28 H28B 0.9600
C28 H28C 0.9600
Cl1 Cu1 2.254(2)
Cl2 Cu1 2.249(2)
Cl3 Cu2 2.242(2)
Cl4 Cu2 2.255(2)
Cu1 N2 2.026(6)
Cu1 N1 2.039(6)
Cu1 O1 2.394(3)
Cu2 N4 2.028(6)
Cu2 N3 2.059(6)
Cu2 O2 2.349(4)
O1 H1A 0.7284
O1 H1B 0.8615
O2 H2A 0.6053
O2 H2B 0.8290
